data_2208386
loop_
_publ_author_name
'Bolte, Michael'

_publ_section_title
;
 <i>ortho</i>-Bis(dimethylsilyl)hexamethyldecasilasesquioxane
;
_journal_coeditor_code NC2002
_journal_issue 3
_journal_name_full 'Acta Crystallographica Section E'
_journal_page_first o983
_journal_page_last o984
_journal_paper_doi 10.1107/S1600536806004545
_journal_volume 62
_journal_year 2006
_chemical_formula_iupac 'C10 H30 O11 Si8'
_chemical_formula_moiety 'C10 H30 O11 Si8'
_chemical_formula_sum 'C10 H30 O11 Si8'
_chemical_formula_weight 551.06
_chemical_name_systematic
;
ortho-Bis(dimethylsilyl)hexamethyldecasilasesquioxane
;
_space_group_IT_number 52
_symmetry_cell_setting orthorhombic
_symmetry_space_group_name_Hall '-P 2a 2bc'
_symmetry_space_group_name_H-M 'P n n a'
_atom_sites_solution_hydrogens geom
_atom_sites_solution_primary direct
_atom_sites_solution_secondary difmap
_audit_creation_method SHELXL-97
_cell_angle_alpha 90.00
_cell_angle_beta 90.00
_cell_angle_gamma 90.00
_cell_formula_units_Z 8
_cell_length_a 16.9270(10)
_cell_length_b 36.212(2)
_cell_length_c 8.5413(7)
_cell_measurement_reflns_used 510
_cell_measurement_temperature 173(2)
_cell_measurement_theta_max 25
_cell_measurement_theta_min 1
_cell_volume 5235.5(6)
_computing_cell_refinement SMART
_computing_data_collection 'SMART (Siemens,1995)'
_computing_data_reduction 'SAINT (Siemens,1995)'
_computing_molecular_graphics 'XP (Sheldrick, 1991)'
_computing_publication_material 'SHELXL97 and PLATON (Spek, 2003)'
_computing_structure_refinement 'SHELXL97 (Sheldrick, 1997)'
_computing_structure_solution 'SHELXS97 (Sheldrick, 1990)'
_diffrn_ambient_temperature 173(2)
_diffrn_measured_fraction_theta_full 0.997
_diffrn_measured_fraction_theta_max 0.997
_diffrn_measurement_device_type 'Siemens CCD three-circle'
_diffrn_measurement_method \w
_diffrn_radiation_monochromator graphite
_diffrn_radiation_source 'fine-focus sealed tube'
_diffrn_radiation_type MoK\a
_diffrn_radiation_wavelength 0.71073
_diffrn_reflns_av_R_equivalents 0.0960
_diffrn_reflns_av_sigmaI/netI 0.0445
_diffrn_reflns_limit_h_max 21
_diffrn_reflns_limit_h_min -22
_diffrn_reflns_limit_k_max 46
_diffrn_reflns_limit_k_min -47
_diffrn_reflns_limit_l_max 11
_diffrn_reflns_limit_l_min -11
_diffrn_reflns_number 85682
_diffrn_reflns_theta_full 27.87
_diffrn_reflns_theta_max 27.87
_diffrn_reflns_theta_min 1.12
_diffrn_standards_decay_% 0
_diffrn_standards_interval_time 1000
_diffrn_standards_number 123
_exptl_absorpt_coefficient_mu 0.454
_exptl_absorpt_correction_T_max 0.9350
_exptl_absorpt_correction_T_min 0.7982
_exptl_absorpt_correction_type multi-scan
_exptl_absorpt_process_details '(SADABS; Sheldrick, 1996)'
_exptl_crystal_colour colourless
_exptl_crystal_density_diffrn 1.398
_exptl_crystal_density_method 'not measured'
_exptl_crystal_description needle
_exptl_crystal_F_000 2320
_exptl_crystal_size_max 0.52
_exptl_crystal_size_mid 0.18
_exptl_crystal_size_min 0.15
_refine_diff_density_max 0.586
_refine_diff_density_min -0.427
_refine_ls_extinction_method none
_refine_ls_goodness_of_fit_ref 1.252
_refine_ls_hydrogen_treatment constr
_refine_ls_matrix_type full
_refine_ls_number_parameters 263
_refine_ls_number_reflns 6239
_refine_ls_number_restraints 0
_refine_ls_restrained_S_all 1.252
_refine_ls_R_factor_all 0.0990
_refine_ls_R_factor_gt 0.0704
_refine_ls_shift/su_max 0.001
_refine_ls_shift/su_mean 0.000
_refine_ls_structure_factor_coef Fsqd
_refine_ls_weighting_details 'calc w=1/[\s^2^(Fo^2^)+(0.0317P)^2^+21.419P] where P=(Fo^2^+2Fc^2^)/3'
_refine_ls_weighting_scheme calc
_refine_ls_wR_factor_gt 0.1545
_refine_ls_wR_factor_ref 0.1632
_reflns_number_gt 4682
_reflns_number_total 6239
_reflns_threshold_expression I>2\s(I)
_cod_data_source_file nc2002.cif
_cod_data_source_block I
_cod_depositor_comments
;
The following automatic conversions were performed:
'_symmetry_cell_setting' value 'Orthorhombic' changed to 'orthorhombic'
according to '/home/saulius/struct/CIF-dictionaries/cif_core.dic'
dictionary named 'cif_core.dic' version 2.4.1 from 2010-06-29.

Automatic conversion script
Id: cif_fix_enum 1527 2010-12-29 10:47:43Z saulius 

The following automatic conversions were performed:

'_symmetry_cell_setting' value 'Orthorhombic' changed to
'orthorhombic' according to
/home/saulius/struct/CIF-dictionaries/cif_core.dic dictionary named
'cif_core.dic' version 2.4.1 from 2010-06-29.

Automatic conversion script
Id: cif_fix_values 1715 2011-07-08 13:25:40Z adriana 
;
_cod_database_code 2208386
_cod_database_fobs_code 2208386

loop_
_symmetry_equiv_pos_as_xyz
'x, y, z'
'-x+1/2, -y, z'
'-x+1/2, y+1/2, -z+1/2'
'x, -y+1/2, -z+1/2'
'-x, -y, -z'
'x-1/2, y, -z'
'x-1/2, -y-1/2, z-1/2'
'-x, y-1/2, z-1/2'

loop_
_atom_site_type_symbol
_atom_site_label
_atom_site_fract_x
_atom_site_fract_y
_atom_site_fract_z
_atom_site_U_iso_or_equiv
_atom_site_adp_type
_atom_site_calc_flag
_atom_site_refinement_flags
_atom_site_occupancy
Si Si1 0.18840(7) 0.55532(3) 0.42429(15) 0.0227(3) Uani d . 1
O O1 0.1461(2) 0.57743(9) 0.2815(4) 0.0319(8) Uani d . 1
Si Si2 0.14363(8) 0.58331(3) 0.09192(16) 0.0275(3) Uani d . 1
O O2 0.1287(2) 0.54299(8) 0.0084(4) 0.0324(8) Uani d . 1
Si Si3 0.15774(8) 0.50070(4) -0.01006(16) 0.0255(3) Uani d . 1
O O3 0.1484(2) 0.47975(9) 0.1564(4) 0.0396(9) Uani d . 1
Si Si4 0.14363(7) 0.47375(3) 0.34383(15) 0.0228(3) Uani d . 1
O O4 0.15285(19) 0.51340(8) 0.4316(4) 0.0299(7) Uani d . 1
C C11 0.1700(3) 0.57915(14) 0.6100(6) 0.0340(12) Uani d . 1
H H11A 0.1960 0.5657 0.6953 0.051 Uiso calc R 1
H H11B 0.1130 0.5802 0.6296 0.051 Uiso calc R 1
H H11C 0.1912 0.6043 0.6044 0.051 Uiso calc R 1
O O11 0.28341(19) 0.55317(9) 0.3931(4) 0.0318(8) Uani d . 1
C C21 0.0583(3) 0.61300(14) 0.0403(7) 0.0406(13) Uani d . 1
H H21A 0.0568 0.6166 -0.0734 0.061 Uiso calc R 1
H H21B 0.0636 0.6370 0.0925 0.061 Uiso calc R 1
H H21C 0.0092 0.6011 0.0744 0.061 Uiso calc R 1
C C22 0.2389(3) 0.60300(13) 0.0281(6) 0.0368(12) Uani d . 1
H H22A 0.2381 0.6067 -0.0856 0.055 Uiso calc R 1
H H22B 0.2818 0.5860 0.0555 0.055 Uiso calc R 1
H H22C 0.2475 0.6268 0.0804 0.055 Uiso calc R 1
C C31 0.0987(3) 0.47711(15) -0.1612(7) 0.0415(13) Uani d . 1
H H31A 0.1167 0.4515 -0.1716 0.062 Uiso calc R 1
H H31B 0.1051 0.4899 -0.2615 0.062 Uiso calc R 1
H H31C 0.0429 0.4774 -0.1308 0.062 Uiso calc R 1
O O31 0.2500 0.5000 -0.0627(7) 0.0476(14) Uani d S 1
C C41 0.0489(3) 0.45220(13) 0.3971(7) 0.0377(13) Uani d . 1
H H41A 0.0466 0.4488 0.5108 0.057 Uiso calc R 1
H H41B 0.0443 0.4282 0.3452 0.057 Uiso calc R 1
H H41C 0.0053 0.4682 0.3637 0.057 Uiso calc R 1
Si Si5 0.17809(7) 0.69483(3) 0.37650(15) 0.0202(3) Uani d . 1
O O5 0.25270(19) 0.67174(9) 0.4444(4) 0.0330(8) Uani d . 1
Si Si6 0.34846(7) 0.66939(3) 0.47189(16) 0.0257(3) Uani d . 1
O O6 0.38211(19) 0.71130(8) 0.5021(4) 0.0282(7) Uani d . 1
Si Si7 0.39504(7) 0.75260(4) 0.43218(16) 0.0260(3) Uani d . 1
O O7 0.3125(2) 0.77528(9) 0.4400(5) 0.0392(9) Uani d . 1
Si Si8 0.21684(7) 0.77791(3) 0.45787(15) 0.0224(3) Uani d . 1
O O8 0.17960(19) 0.73660(8) 0.4468(4) 0.0278(7) Uani d . 1
C C51 0.0861(3) 0.67185(12) 0.4371(6) 0.0285(10) Uani d . 1
H H51A 0.0407 0.6856 0.3962 0.043 Uiso calc R 1
H H51B 0.0833 0.6711 0.5517 0.043 Uiso calc R 1
H H51C 0.0851 0.6466 0.3958 0.043 Uiso calc R 1
O O51 0.18369(19) 0.69704(8) 0.1862(4) 0.0273(7) Uani d . 1
C C61 0.3675(3) 0.64142(15) 0.6488(7) 0.0402(13) Uani d . 1
H H61A 0.3478 0.6163 0.6324 0.060 Uiso calc R 1
H H61B 0.3403 0.6525 0.7386 0.060 Uiso calc R 1
H H61C 0.4244 0.6406 0.6693 0.060 Uiso calc R 1
C C62 0.3956(3) 0.64913(15) 0.2947(7) 0.0408(13) Uani d . 1
H H62A 0.3752 0.6241 0.2778 0.061 Uiso calc R 1
H H62B 0.4529 0.6481 0.3097 0.061 Uiso calc R 1
H H62C 0.3834 0.6645 0.2034 0.061 Uiso calc R 1
C C71 0.4700(3) 0.77716(14) 0.5474(7) 0.0385(13) Uani d . 1
H H71A 0.5201 0.7636 0.5427 0.058 Uiso calc R 1
H H71B 0.4525 0.7790 0.6565 0.058 Uiso calc R 1
H H71C 0.4774 0.8020 0.5045 0.058 Uiso calc R 1
O O71 0.4226(3) 0.7500 0.2500 0.0419(13) Uani d S 1
C C81 0.1878(4) 0.79944(14) 0.6445(6) 0.0397(13) Uani d . 1
H H81A 0.1300 0.8006 0.6510 0.060 Uiso calc R 1
H H81B 0.2095 0.8245 0.6500 0.060 Uiso calc R 1
H H81C 0.2083 0.7847 0.7317 0.060 Uiso calc R 1

loop_
_atom_site_aniso_label
_atom_site_aniso_U_11
_atom_site_aniso_U_22
_atom_site_aniso_U_33
_atom_site_aniso_U_12
_atom_site_aniso_U_13
_atom_site_aniso_U_23
Si1 0.0242(6) 0.0239(6) 0.0201(6) -0.0002(5) 0.0017(5) -0.0015(5)
O1 0.0367(19) 0.0354(18) 0.0236(18) 0.0073(15) -0.0029(15) 0.0021(14)
Si2 0.0340(7) 0.0240(6) 0.0247(7) 0.0039(5) -0.0034(6) 0.0002(5)
O2 0.038(2) 0.0259(16) 0.0335(19) 0.0030(14) -0.0057(16) -0.0010(15)
Si3 0.0269(6) 0.0262(6) 0.0235(6) 0.0013(5) -0.0028(5) -0.0014(5)
O3 0.064(3) 0.0330(18) 0.0221(18) 0.0017(18) -0.0013(18) -0.0004(15)
Si4 0.0224(6) 0.0232(6) 0.0229(7) -0.0018(5) -0.0005(5) -0.0002(5)
O4 0.0302(18) 0.0257(16) 0.0337(19) -0.0035(14) -0.0009(15) -0.0037(14)
C11 0.037(3) 0.035(3) 0.029(3) -0.005(2) 0.003(2) -0.008(2)
O11 0.0244(17) 0.0297(17) 0.041(2) -0.0009(14) 0.0071(15) -0.0010(15)
C21 0.049(3) 0.035(3) 0.038(3) 0.011(2) -0.005(3) 0.002(2)
C22 0.045(3) 0.032(3) 0.034(3) -0.003(2) 0.000(2) 0.002(2)
C31 0.046(3) 0.040(3) 0.038(3) -0.004(3) -0.010(3) -0.007(2)
O31 0.032(3) 0.068(4) 0.044(3) 0.006(3) 0.000 0.000
C41 0.028(3) 0.027(2) 0.058(4) -0.005(2) 0.006(2) -0.002(2)
Si5 0.0164(6) 0.0216(6) 0.0227(6) -0.0019(5) 0.0001(5) 0.0003(5)
O5 0.0189(16) 0.0342(18) 0.046(2) -0.0016(14) -0.0039(16) 0.0073(16)
Si6 0.0187(6) 0.0236(6) 0.0348(8) 0.0000(5) -0.0036(5) 0.0054(5)
O6 0.0282(17) 0.0273(16) 0.0293(18) -0.0029(13) -0.0045(14) 0.0038(14)
Si7 0.0201(6) 0.0254(6) 0.0325(7) -0.0030(5) -0.0053(5) 0.0040(5)
O7 0.0238(17) 0.0288(17) 0.065(3) -0.0004(14) -0.0062(18) 0.0056(17)
Si8 0.0236(6) 0.0212(6) 0.0223(7) -0.0002(5) -0.0025(5) -0.0014(5)
O8 0.0269(17) 0.0235(15) 0.0329(19) -0.0043(13) 0.0008(15) -0.0036(14)
C51 0.019(2) 0.029(2) 0.037(3) -0.0031(18) -0.001(2) 0.002(2)
O51 0.0325(18) 0.0260(16) 0.0235(17) -0.0054(14) 0.0004(14) -0.0013(13)
C61 0.026(3) 0.042(3) 0.052(4) -0.004(2) -0.006(2) 0.021(3)
C62 0.038(3) 0.036(3) 0.048(4) 0.004(2) -0.003(3) -0.006(2)
C71 0.027(3) 0.036(3) 0.052(4) -0.005(2) -0.011(2) 0.005(2)
O71 0.045(3) 0.048(3) 0.032(3) 0.000 0.000 0.009(2)
C81 0.062(4) 0.032(3) 0.025(3) -0.002(3) -0.001(3) -0.002(2)

loop_
_atom_type_symbol
_atom_type_description
_atom_type_scat_dispersion_real
_atom_type_scat_dispersion_imag
_atom_type_scat_source
C C 0.0033 0.0016 'International Tables Vol C Tables 4.2.6.8 and 6.1.1.4'
H H 0.0000 0.0000 'International Tables Vol C Tables 4.2.6.8 and 6.1.1.4'
O O 0.0106 0.0060 'International Tables Vol C Tables 4.2.6.8 and 6.1.1.4'
Si Si 0.0817 0.0704 'International Tables Vol C Tables 4.2.6.8 and 6.1.1.4'

loop_
_geom_angle_atom_site_label_1
_geom_angle_atom_site_label_2
_geom_angle_atom_site_label_3
_geom_angle_site_symmetry_1
_geom_angle_site_symmetry_3
_geom_angle
O1 Si1 O11 . . 109.57(19)
O1 Si1 O4 . . 108.90(19)
O11 Si1 O4 . . 108.95(18)
O1 Si1 C11 . . 110.0(2)
O11 Si1 C11 . . 109.4(2)
O4 Si1 C11 . . 110.0(2)
Si1 O1 Si2 . . 145.0(2)
O1 Si2 O2 . . 108.55(19)
O1 Si2 C22 . . 108.7(2)
O2 Si2 C22 . . 110.4(2)
O1 Si2 C21 . . 109.4(2)
O2 Si2 C21 . . 107.0(2)
C22 Si2 C21 . . 112.8(2)
Si3 O2 Si2 . . 146.8(2)
O2 Si3 O3 . . 109.18(19)
O2 Si3 O31 . . 109.50(15)
O3 Si3 O31 . . 109.3(2)
O2 Si3 C31 . . 110.0(2)
O3 Si3 C31 . . 110.2(2)
O31 Si3 C31 . . 108.7(3)
Si4 O3 Si3 . . 159.5(2)
O3 Si4 O4 . . 109.43(19)
O3 Si4 O11 . 2_565 107.4(2)
O4 Si4 O11 . 2_565 109.67(18)
O3 Si4 C41 . . 110.2(3)
O4 Si4 C41 . . 110.1(2)
O11 Si4 C41 2_565 . 110.1(2)
Si4 O4 Si1 . . 146.9(2)
Si1 C11 H11A . . 109.5
Si1 C11 H11B . . 109.5
H11A C11 H11B . . 109.5
Si1 C11 H11C . . 109.5
H11A C11 H11C . . 109.5
H11B C11 H11C . . 109.5
Si4 O11 Si1 2_565 . 144.9(2)
Si2 C21 H21A . . 109.5
Si2 C21 H21B . . 109.5
H21A C21 H21B . . 109.5
Si2 C21 H21C . . 109.5
H21A C21 H21C . . 109.5
H21B C21 H21C . . 109.5
Si2 C22 H22A . . 109.5
Si2 C22 H22B . . 109.5
H22A C22 H22B . . 109.5
Si2 C22 H22C . . 109.5
H22A C22 H22C . . 109.5
H22B C22 H22C . . 109.5
Si3 C31 H31A . . 109.5
Si3 C31 H31B . . 109.5
H31A C31 H31B . . 109.5
Si3 C31 H31C . . 109.5
H31A C31 H31C . . 109.5
H31B C31 H31C . . 109.5
Si3 O31 Si3 . 2_565 147.9(4)
Si4 C41 H41A . . 109.5
Si4 C41 H41B . . 109.5
H41A C41 H41B . . 109.5
Si4 C41 H41C . . 109.5
H41A C41 H41C . . 109.5
H41B C41 H41C . . 109.5
O5 Si5 O8 . . 109.57(18)
O5 Si5 O51 . . 109.69(19)
O8 Si5 O51 . . 108.73(18)
O5 Si5 C51 . . 109.0(2)
O8 Si5 C51 . . 109.2(2)
O51 Si5 C51 . . 110.6(2)
Si5 O5 Si6 . . 147.9(2)
O5 Si6 O6 . . 108.51(17)
O5 Si6 C61 . . 108.5(2)
O6 Si6 C61 . . 108.5(2)
O5 Si6 C62 . . 109.1(2)
O6 Si6 C62 . . 110.1(2)
C61 Si6 C62 . . 112.0(3)
Si7 O6 Si6 . . 147.1(2)
O7 Si7 O6 . . 109.55(18)
O7 Si7 O71 . . 108.4(2)
O6 Si7 O71 . . 109.69(15)
O7 Si7 C71 . . 109.1(2)
O6 Si7 C71 . . 110.0(2)
O71 Si7 C71 . . 110.0(3)
Si7 O7 Si8 . . 152.8(2)
O8 Si8 O51 . 4_565 109.55(18)
O8 Si8 O7 . . 109.02(18)
O51 Si8 O7 4_565 . 107.7(2)
O8 Si8 C81 . . 109.7(2)
O51 Si8 C81 4_565 . 109.0(2)
O7 Si8 C81 . . 111.8(3)
Si8 O8 Si5 . . 152.0(2)
Si5 C51 H51A . . 109.5
Si5 C51 H51B . . 109.5
H51A C51 H51B . . 109.5
Si5 C51 H51C . . 109.5
H51A C51 H51C . . 109.5
H51B C51 H51C . . 109.5
Si8 O51 Si5 4_565 . 143.2(2)
Si6 C61 H61A . . 109.5
Si6 C61 H61B . . 109.5
H61A C61 H61B . . 109.5
Si6 C61 H61C . . 109.5
H61A C61 H61C . . 109.5
H61B C61 H61C . . 109.5
Si6 C62 H62A . . 109.5
Si6 C62 H62B . . 109.5
H62A C62 H62B . . 109.5
Si6 C62 H62C . . 109.5
H62A C62 H62C . . 109.5
H62B C62 H62C . . 109.5
Si7 C71 H71A . . 109.5
Si7 C71 H71B . . 109.5
H71A C71 H71B . . 109.5
Si7 C71 H71C . . 109.5
H71A C71 H71C . . 109.5
H71B C71 H71C . . 109.5
Si7 O71 Si7 4_565 . 146.7(4)
Si8 C81 H81A . . 109.5
Si8 C81 H81B . . 109.5
H81A C81 H81B . . 109.5
Si8 C81 H81C . . 109.5
H81A C81 H81C . . 109.5
H81B C81 H81C . . 109.5

loop_
_geom_bond_atom_site_label_1
_geom_bond_atom_site_label_2
_geom_bond_site_symmetry_2
_geom_bond_distance
Si1 O1 . 1.625(3)
Si1 O11 . 1.632(3)
Si1 O4 . 1.634(3)
Si1 C11 . 1.832(5)
O1 Si2 . 1.634(3)
Si2 O2 . 1.645(3)
Si2 C22 . 1.846(5)
Si2 C21 . 1.854(5)
O2 Si3 . 1.616(3)
Si3 O3 . 1.619(4)
Si3 O31 . 1.625(2)
Si3 C31 . 1.842(5)
O3 Si4 . 1.618(4)
Si4 O4 . 1.627(3)
Si4 O11 2_565 1.629(3)
Si4 C41 . 1.841(5)
C11 H11A . 0.9800
C11 H11B . 0.9800
C11 H11C . 0.9800
O11 Si4 2_565 1.629(3)
C21 H21A . 0.9800
C21 H21B . 0.9800
C21 H21C . 0.9800
C22 H22A . 0.9800
C22 H22B . 0.9800
C22 H22C . 0.9800
C31 H31A . 0.9800
C31 H31B . 0.9800
C31 H31C . 0.9800
O31 Si3 2_565 1.625(2)
C41 H41A . 0.9800
C41 H41B . 0.9800
C41 H41C . 0.9800
Si5 O5 . 1.622(3)
Si5 O8 . 1.628(3)
Si5 O51 . 1.630(3)
Si5 C51 . 1.841(5)
O5 Si6 . 1.640(3)
Si6 O6 . 1.642(3)
Si6 C61 . 1.848(5)
Si6 C62 . 1.861(6)
O6 Si7 . 1.625(3)
Si7 O7 . 1.622(4)
Si7 O71 . 1.627(2)
Si7 C71 . 1.835(5)
O7 Si8 . 1.629(4)
Si8 O8 . 1.626(3)
Si8 O51 4_565 1.628(3)
Si8 C81 . 1.841(5)
C51 H51A . 0.9800
C51 H51B . 0.9800
C51 H51C . 0.9800
O51 Si8 4_565 1.628(3)
C61 H61A . 0.9800
C61 H61B . 0.9800
C61 H61C . 0.9800
C62 H62A . 0.9800
C62 H62B . 0.9800
C62 H62C . 0.9800
C71 H71A . 0.9800
C71 H71B . 0.9800
C71 H71C . 0.9800
O71 Si7 4_565 1.627(2)
C81 H81A . 0.9800
C81 H81B . 0.9800
C81 H81C . 0.9800

loop_
_geom_torsion_atom_site_label_1
_geom_torsion_atom_site_label_2
_geom_torsion_atom_site_label_3
_geom_torsion_atom_site_label_4
_geom_torsion_site_symmetry_1
_geom_torsion_site_symmetry_4
_geom_torsion
O11 Si1 O1 Si2 . . 41.4(5)
O4 Si1 O1 Si2 . . -77.6(4)
C11 Si1 O1 Si2 . . 161.7(4)
Si1 O1 Si2 O2 . . 55.9(5)
Si1 O1 Si2 C22 . . -64.3(5)
Si1 O1 Si2 C21 . . 172.2(4)
O1 Si2 O2 Si3 . . -54.5(5)
C22 Si2 O2 Si3 . . 64.5(5)
C21 Si2 O2 Si3 . . -172.4(4)
Si2 O2 Si3 O3 . . 64.2(5)
Si2 O2 Si3 O31 . . -55.4(5)
Si2 O2 Si3 C31 . . -174.8(4)
O2 Si3 O3 Si4 . . -27.9(9)
O31 Si3 O3 Si4 . . 91.8(8)
C31 Si3 O3 Si4 . . -148.9(8)
Si3 O3 Si4 O4 . . 1.6(9)
Si3 O3 Si4 O11 . 2_565 -117.3(8)
Si3 O3 Si4 C41 . . 122.8(8)
O3 Si4 O4 Si1 . . -27.0(5)
O11 Si4 O4 Si1 2_565 . 90.5(4)
C41 Si4 O4 Si1 . . -148.2(4)
O1 Si1 O4 Si4 . . 64.3(5)
O11 Si1 O4 Si4 . . -55.2(5)
C11 Si1 O4 Si4 . . -175.1(4)
O1 Si1 O11 Si4 . 2_565 -107.3(4)
O4 Si1 O11 Si4 . 2_565 11.7(5)
C11 Si1 O11 Si4 . 2_565 132.0(4)
O2 Si3 O31 Si3 . 2_565 89.67(16)
O3 Si3 O31 Si3 . 2_565 -29.87(14)
C31 Si3 O31 Si3 . 2_565 -150.1(2)
O8 Si5 O5 Si6 . . -52.6(5)
O51 Si5 O5 Si6 . . 66.7(5)
C51 Si5 O5 Si6 . . -172.1(5)
Si5 O5 Si6 O6 . . 33.6(5)
Si5 O5 Si6 C61 . . 151.3(5)
Si5 O5 Si6 C62 . . -86.4(5)
O5 Si6 O6 Si7 . . -63.0(5)
C61 Si6 O6 Si7 . . 179.3(4)
C62 Si6 O6 Si7 . . 56.4(5)
Si6 O6 Si7 O7 . . 78.1(5)
Si6 O6 Si7 O71 . . -40.8(5)
Si6 O6 Si7 C71 . . -161.9(4)
O6 Si7 O7 Si8 . . -16.7(7)
O71 Si7 O7 Si8 . . 102.9(6)
C71 Si7 O7 Si8 . . -137.2(6)
Si7 O7 Si8 O8 . . -10.7(7)
Si7 O7 Si8 O51 . 4_565 -129.5(6)
Si7 O7 Si8 C81 . . 110.7(6)
O51 Si8 O8 Si5 4_565 . 82.0(5)
O7 Si8 O8 Si5 . . -35.7(5)
C81 Si8 O8 Si5 . . -158.4(5)
O5 Si5 O8 Si8 . . 71.0(5)
O51 Si5 O8 Si8 . . -48.9(5)
C51 Si5 O8 Si8 . . -169.6(5)
O5 Si5 O51 Si8 . 4_565 -92.0(4)
O8 Si5 O51 Si8 . 4_565 27.8(4)
C51 Si5 O51 Si8 . 4_565 147.8(4)
O7 Si7 O71 Si7 . 4_565 -32.01(14)
O6 Si7 O71 Si7 . 4_565 87.58(15)
C71 Si7 O71 Si7 . 4_565 -151.28(19)
